data_1571450
loop_
_publ_author_name
'Ishikawa, Soh'
'Yamasumi, Kazuhisa'
'Sugiura, Shinya'
'Sato, Shunsuke'
'Watanabe, Go'
'Koo, Yun Hee'
'Seki, Shu'
'Bando, Yuya'
'Haketa, Yohei'
'Shinokubo, Hiroshi'
'Maeda, Hiromitsu'

_publ_section_title
;
 Norcorroles as antiaromatic &#x3c0;-electronic systems that form
 dimension-controlled assemblies.
;
_journal_issue 20
_journal_name_full 'Chemical science'
_journal_page_first 7603
_journal_page_last 7609
_journal_paper_doi 10.1039/d4sc01633e
_journal_volume 15
_journal_year 2024
_chemical_formula_moiety 'C36 H30 N4 Ni O6'
_chemical_formula_sum 'C36 H30 N4 Ni O6'
_chemical_formula_weight 673.35
_space_group_crystal_system monoclinic
_space_group_IT_number 14
_space_group_name_Hall '-P 2ybc'
_space_group_name_H-M_alt 'P 1 21/c 1'
_atom_sites_solution_hydrogens geom
_audit_creation_method SHELXL-2014/7
_audit_update_record
;
2024-04-11 deposited with the CCDC.	2024-04-16 downloaded from the CCDC.
;
_cell_angle_alpha 90
_cell_angle_beta 96.947(15)
_cell_angle_gamma 90
_cell_formula_units_Z 2
_cell_length_a 19.513(8)
_cell_length_b 3.9317(17)
_cell_length_c 18.474(7)
_cell_measurement_reflns_used 5249
_cell_measurement_temperature 90(2)
_cell_measurement_theta_max 34.79
_cell_measurement_theta_min 2.57
_cell_volume 1406.9(10)
_computing_cell_refinement 'APEX3 v2019.11 (Bruker AXS Inc., 2019)'
_computing_data_collection 'Bruker Instrument Service V6.2.14 (Bruker AXS Inc., 2020)'
_computing_data_reduction 'SAINT V8.40B (Bruker AXS Inc., 2013)'
_computing_molecular_graphics 'CrystalMaker X (CrystalMaker Software Ltd.)'
_computing_publication_material 'Yadokari-XG (K. Wakita, Yadokari-XG, Software for Crystal Structure Analyses, 2001)'
_computing_structure_refinement 'SHELXL-2014 (Sheldrick, 2014)'
_computing_structure_solution 'SHELXT (Sheldrick, 2013)'
_diffrn_ambient_temperature 90(2)
_diffrn_detector_area_resol_mean 7.391
_diffrn_measured_fraction_theta_full 0.967
_diffrn_measured_fraction_theta_max 0.809
_diffrn_measurement_device_type 'Bruker D8 goniometer'
_diffrn_measurement_method 'omega scans'
_diffrn_radiation_monochromator 'Incoatec Helios multilayered confocal mirror'
_diffrn_radiation_type MoK\a
_diffrn_radiation_wavelength 0.71073
_diffrn_reflns_av_R_equivalents 0.0743
_diffrn_reflns_av_unetI/netI 0.0926
_diffrn_reflns_Laue_measured_fraction_full 0.967
_diffrn_reflns_Laue_measured_fraction_max 0.809
_diffrn_reflns_limit_h_max 30
_diffrn_reflns_limit_h_min -28
_diffrn_reflns_limit_k_max 6
_diffrn_reflns_limit_k_min -6
_diffrn_reflns_limit_l_max 29
_diffrn_reflns_limit_l_min -28
_diffrn_reflns_number 14567
_diffrn_reflns_point_group_measured_fraction_full 0.967
_diffrn_reflns_point_group_measured_fraction_max 0.809
_diffrn_reflns_theta_full 25.242
_diffrn_reflns_theta_max 35.034
_diffrn_reflns_theta_min 2.340
_diffrn_source 'sealed tube'
_exptl_absorpt_coefficient_mu 0.750
_exptl_absorpt_correction_T_max 0.985
_exptl_absorpt_correction_T_min 0.749
_exptl_absorpt_correction_type multi-scan
_exptl_absorpt_process_details
;
SADABS Sheldrick 1996
;
_exptl_crystal_colour brown
_exptl_crystal_density_diffrn 1.589
_exptl_crystal_description plate
_exptl_crystal_F_000 700
_exptl_crystal_size_max 0.08
_exptl_crystal_size_mid 0.05
_exptl_crystal_size_min 0.02
_refine_diff_density_max 0.959
_refine_diff_density_min -0.944
_refine_diff_density_rms 0.131
_refine_ls_extinction_method none
_refine_ls_goodness_of_fit_ref 1.150
_refine_ls_hydrogen_treatment constr
_refine_ls_matrix_type full
_refine_ls_number_parameters 217
_refine_ls_number_reflns 5039
_refine_ls_number_restraints 0
_refine_ls_restrained_S_all 1.150
_refine_ls_R_factor_all 0.1183
_refine_ls_R_factor_gt 0.0834
_refine_ls_shift/su_max 0.000
_refine_ls_shift/su_mean 0.000
_refine_ls_structure_factor_coef Fsqd
_refine_ls_weighting_details 'w=1/[\s^2^(Fo^2^)+(0.0142P)^2^+4.7335P] where P=(Fo^2^+2Fc^2^)/3'
_refine_ls_weighting_scheme calc
_refine_ls_wR_factor_gt 0.1605
_refine_ls_wR_factor_ref 0.1758
_reflns_Friedel_coverage 0.000
_reflns_number_gt 3697
_reflns_number_total 5039
_reflns_threshold_expression 'I > 2\s(I)'
_cod_data_source_file d4sc01633e2.cif
_cod_data_source_block 1a
_cod_depositor_comments 'Adding full bibliography for 1571449--1571452.cif.'
_cod_original_sg_symbol_H-M 'P 21/c'
_cod_database_code 1571450
_shelx_shelxl_version_number 2014/7
_shelx_space_group_comment
;
The symmetry employed for this shelxl refinement is uniquely defined
by the following loop, which should always be used as a source of
symmetry information in preference to the above space-group names.
They are only intended as comments.
;
_shelx_estimated_absorpt_t_min 0.942
_shelx_estimated_absorpt_t_max 0.985

loop_
_space_group_symop_operation_xyz
'x, y, z'
'-x, y+1/2, -z+1/2'
'-x, -y, -z'
'x, -y-1/2, z-1/2'

loop_
_atom_site_label
_atom_site_type_symbol
_atom_site_fract_x
_atom_site_fract_y
_atom_site_fract_z
_atom_site_U_iso_or_equiv
_atom_site_adp_type
_atom_site_occupancy
_atom_site_site_symmetry_order
_atom_site_calc_flag
_atom_site_refinement_flags_posn
_atom_site_refinement_flags_adp
_atom_site_refinement_flags_occupancy
_atom_site_disorder_assembly
_atom_site_disorder_group
C1 C 0.49136(14) 0.2662(8) 0.36455(17) 0.0137(5) Uani 1 1 d . . . . .
C2 C 0.44438(15) 0.1545(8) 0.30393(18) 0.0164(6) Uani 1 1 d . . . . .
H2 H 0.4563 0.0625 0.2596 0.020 Uiso 1 1 calc R U . . .
C3 C 0.37813(15) 0.2055(8) 0.32187(18) 0.0165(6) Uani 1 1 d . . . . .
H3 H 0.3364 0.1540 0.2919 0.020 Uiso 1 1 calc R U . . .
C4 C 0.38379(14) 0.3500(8) 0.39383(18) 0.0151(6) Uani 1 1 d . . . . .
C5 C 0.33495(14) 0.4473(8) 0.44192(17) 0.0147(6) Uani 1 1 d . . . . .
C6 C 0.35505(14) 0.5606(8) 0.51487(17) 0.0155(6) Uani 1 1 d . . . . .
C7 C 0.31842(15) 0.6943(8) 0.57091(18) 0.0158(6) Uani 1 1 d . . . . .
H7 H 0.2697 0.7181 0.5685 0.019 Uiso 1 1 calc R U . . .
C8 C 0.36672(15) 0.7840(8) 0.62988(18) 0.0168(6) Uani 1 1 d . . . . .
H8 H 0.3571 0.8788 0.6749 0.020 Uiso 1 1 calc R U . . .
C9 C 0.43289(15) 0.7063(8) 0.60965(18) 0.0159(6) Uani 1 1 d . . . . .
C10 C 0.26034(14) 0.4369(7) 0.41296(17) 0.0133(5) Uani 1 1 d . . . . .
C11 C 0.23966(14) 0.5625(7) 0.34309(17) 0.0151(6) Uani 1 1 d . . . . .
H11 H 0.2728 0.6601 0.3156 0.018 Uiso 1 1 calc R U . . .
C12 C 0.17023(15) 0.5456(8) 0.31318(17) 0.0162(6) Uani 1 1 d . . . . .
C13 C 0.19415(18) 0.8053(9) 0.2035(2) 0.0231(7) Uani 1 1 d . . . . .
H13 H 0.2168 0.9971 0.2306 0.035 Uiso 1 1 calc R U . . .
H13A H 0.1702 0.8869 0.1571 0.035 Uiso 1 1 calc R U . . .
H13B H 0.2289 0.6364 0.1941 0.035 Uiso 1 1 calc R U . . .
C14 C 0.12070(15) 0.4039(8) 0.35318(18) 0.0170(6) Uani 1 1 d . . . . .
C15 C 0.00180(16) 0.5718(9) 0.3441(2) 0.0256(8) Uani 1 1 d . . . . .
H15 H 0.0017 0.5446 0.3968 0.038 Uiso 1 1 calc R U . . .
H15A H -0.0433 0.5046 0.3189 0.038 Uiso 1 1 calc R U . . .
H15B H 0.0109 0.8102 0.3330 0.038 Uiso 1 1 calc R U . . .
C16 C 0.14143(15) 0.2875(8) 0.42353(19) 0.0176(6) Uani 1 1 d . . . . .
C17 C 0.10756(17) 0.0123(10) 0.5282(2) 0.0244(7) Uani 1 1 d . . . . .
H17 H 0.1403 -0.1737 0.5242 0.037 Uiso 1 1 calc R U . . .
H17A H 0.0662 -0.0766 0.5468 0.037 Uiso 1 1 calc R U . . .
H17B H 0.1290 0.1855 0.5617 0.037 Uiso 1 1 calc R U . . .
C18 C 0.21094(15) 0.3053(8) 0.45387(18) 0.0155(6) Uani 1 1 d . . . . .
H18 H 0.2243 0.2277 0.5022 0.019 Uiso 1 1 calc R U . . .
N1 N 0.45377(13) 0.3780(8) 0.41510(15) 0.0172(5) Uani 1 1 d . . . . .
N2 N 0.42367(13) 0.5717(7) 0.54240(15) 0.0182(6) Uani 1 1 d . . . . .
O1 O 0.14555(11) 0.6536(7) 0.24527(14) 0.0223(5) Uani 1 1 d . . . . .
O2 O 0.05461(11) 0.3610(7) 0.31989(14) 0.0251(6) Uani 1 1 d . . . . .
O3 O 0.08913(11) 0.1585(7) 0.45888(14) 0.0227(5) Uani 1 1 d . . . . .
Ni1 Ni 0.5000 0.5000 0.5000 0.01667(15) Uani 1 2 d S . P . .

loop_
_atom_site_aniso_label
_atom_site_aniso_U_11
_atom_site_aniso_U_22
_atom_site_aniso_U_33
_atom_site_aniso_U_23
_atom_site_aniso_U_13
_atom_site_aniso_U_12
C1 0.0140(12) 0.0169(13) 0.0112(14) -0.0026(11) 0.0054(9) 0.0002(10)
C2 0.0167(12) 0.0170(14) 0.0157(15) -0.0025(12) 0.0030(10) -0.0007(11)
C3 0.0167(13) 0.0163(14) 0.0164(15) -0.0014(12) 0.0013(11) -0.0017(11)
C4 0.0135(12) 0.0171(14) 0.0146(14) 0.0009(11) 0.0009(10) 0.0008(10)
C5 0.0136(11) 0.0161(14) 0.0144(14) -0.0006(11) 0.0019(9) -0.0002(10)
C6 0.0121(11) 0.0192(15) 0.0151(14) -0.0004(11) 0.0016(9) 0.0008(10)
C7 0.0129(12) 0.0207(15) 0.0142(14) 0.0004(12) 0.0035(10) 0.0011(11)
C8 0.0146(12) 0.0193(14) 0.0168(15) -0.0019(12) 0.0024(11) 0.0002(11)
C9 0.0150(12) 0.0176(14) 0.0150(15) -0.0021(11) 0.0016(10) -0.0005(10)
C10 0.0141(11) 0.0129(13) 0.0129(13) -0.0012(10) 0.0020(9) 0.0010(10)
C11 0.0145(12) 0.0143(14) 0.0165(14) 0.0015(11) 0.0022(10) 0.0002(10)
C12 0.0176(12) 0.0163(14) 0.0145(14) 0.0014(11) 0.0005(10) 0.0032(11)
C13 0.0256(15) 0.0259(17) 0.0178(17) 0.0049(14) 0.0020(12) -0.0009(13)
C14 0.0127(12) 0.0214(15) 0.0166(15) -0.0021(12) 0.0000(10) 0.0001(10)
C15 0.0156(13) 0.0283(19) 0.032(2) 0.0025(15) 0.0005(12) 0.0033(12)
C16 0.0163(13) 0.0177(14) 0.0190(16) -0.0033(12) 0.0035(11) -0.0018(11)
C17 0.0257(14) 0.0221(16) 0.0262(17) 0.0017(15) 0.0055(12) -0.0029(14)
C18 0.0165(12) 0.0170(14) 0.0132(14) -0.0014(11) 0.0021(10) -0.0001(11)
N1 0.0124(10) 0.0292(14) 0.0103(12) -0.0042(11) 0.0027(9) 0.0004(10)
N2 0.0135(10) 0.0288(15) 0.0124(12) -0.0021(10) 0.0014(9) -0.0017(10)
O1 0.0178(10) 0.0332(14) 0.0153(12) 0.0060(10) -0.0006(8) 0.0012(9)
O2 0.0143(10) 0.0384(15) 0.0218(13) -0.0073(11) -0.0016(9) -0.0025(10)
O3 0.0163(10) 0.0303(13) 0.0216(13) 0.0043(10) 0.0030(9) -0.0043(9)
Ni1 0.0110(2) 0.0300(3) 0.0093(3) -0.0042(3) 0.00195(16) 0.0003(2)

loop_
_atom_type_symbol
_atom_type_description
_atom_type_scat_dispersion_real
_atom_type_scat_dispersion_imag
_atom_type_scat_source
C C 0.0033 0.0016 'International Tables Vol C Tables 4.2.6.8 and 6.1.1.4'
H H 0.0000 0.0000 'International Tables Vol C Tables 4.2.6.8 and 6.1.1.4'
N N 0.0061 0.0033 'International Tables Vol C Tables 4.2.6.8 and 6.1.1.4'
Ni Ni 0.3393 1.1124 'International Tables Vol C Tables 4.2.6.8 and 6.1.1.4'
O O 0.0106 0.0060 'International Tables Vol C Tables 4.2.6.8 and 6.1.1.4'

loop_
_geom_angle_atom_site_label_1
_geom_angle_atom_site_label_2
_geom_angle_atom_site_label_3
_geom_angle
_geom_angle_site_symmetry_1
_geom_angle_site_symmetry_3
_geom_angle_publ_flag
N1 C1 C2 107.2(3) . . ?
N1 C1 C9 111.0(3) . 3_666 ?
C2 C1 C9 141.7(3) . 3_666 ?
C3 C2 C1 107.3(3) . . ?
C3 C2 H2 126.4 . . ?
C1 C2 H2 126.4 . . ?
C2 C3 C4 108.0(3) . . ?
C2 C3 H3 126.0 . . ?
C4 C3 H3 126.0 . . ?
N1 C4 C5 120.8(3) . . ?
N1 C4 C3 104.9(3) . . ?
C5 C4 C3 134.2(3) . . ?
C6 C5 C4 122.8(3) . . ?
C6 C5 C10 119.5(3) . . ?
C4 C5 C10 117.7(3) . . ?
N2 C6 C7 105.7(3) . . ?
N2 C6 C5 120.2(3) . . ?
C7 C6 C5 134.0(3) . . ?
C8 C7 C6 108.0(3) . . ?
C8 C7 H7 126.0 . . ?
C6 C7 H7 126.0 . . ?
C7 C8 C9 106.8(3) . . ?
C7 C8 H8 126.6 . . ?
C9 C8 H8 126.6 . . ?
N2 C9 C8 107.7(3) . . ?
N2 C9 C1 109.8(3) . 3_666 ?
C8 C9 C1 142.4(3) . 3_666 ?
C18 C10 C11 119.4(3) . . ?
C18 C10 C5 121.7(3) . . ?
C11 C10 C5 118.9(3) . . ?
C10 C11 C12 120.4(3) . . ?
C10 C11 H11 119.8 . . ?
C12 C11 H11 119.8 . . ?
O1 C12 C14 115.0(3) . . ?
O1 C12 C11 124.6(3) . . ?
C14 C12 C11 120.4(3) . . ?
O1 C13 H13 109.5 . . ?
O1 C13 H13A 109.5 . . ?
H13 C13 H13A 109.5 . . ?
O1 C13 H13B 109.5 . . ?
H13 C13 H13B 109.5 . . ?
H13A C13 H13B 109.5 . . ?
O2 C14 C16 122.0(3) . . ?
O2 C14 C12 118.9(3) . . ?
C16 C14 C12 118.8(3) . . ?
O2 C15 H15 109.5 . . ?
O2 C15 H15A 109.5 . . ?
H15 C15 H15A 109.5 . . ?
O2 C15 H15B 109.5 . . ?
H15 C15 H15B 109.5 . . ?
H15A C15 H15B 109.5 . . ?
O3 C16 C14 114.6(3) . . ?
O3 C16 C18 124.4(3) . . ?
C14 C16 C18 120.9(3) . . ?
O3 C17 H17 109.5 . . ?
O3 C17 H17A 109.5 . . ?
H17 C17 H17A 109.5 . . ?
O3 C17 H17B 109.5 . . ?
H17 C17 H17B 109.5 . . ?
H17A C17 H17B 109.5 . . ?
C10 C18 C16 120.0(3) . . ?
C10 C18 H18 120.0 . . ?
C16 C18 H18 120.0 . . ?
C1 N1 C4 112.6(3) . . ?
C1 N1 Ni1 116.4(2) . . ?
C4 N1 Ni1 130.7(2) . . ?
C9 N2 C6 111.7(3) . . ?
C9 N2 Ni1 116.3(2) . . ?
C6 N2 Ni1 131.2(2) . . ?
C12 O1 C13 116.6(2) . . ?
C14 O2 C15 117.5(3) . . ?
C16 O3 C17 117.4(2) . . ?
N1 Ni1 N1 180.0 3_666 . ?
N1 Ni1 N2 93.92(12) 3_666 3_666 ?
N1 Ni1 N2 86.08(12) . 3_666 ?
N1 Ni1 N2 86.08(12) 3_666 . ?
N1 Ni1 N2 93.92(12) . . ?
N2 Ni1 N2 180.0 3_666 . ?

loop_
_geom_bond_atom_site_label_1
_geom_bond_atom_site_label_2
_geom_bond_distance
_geom_bond_site_symmetry_2
_geom_bond_publ_flag
C1 N1 1.330(4) . ?
C1 C2 1.428(4) . ?
C1 C9 1.501(4) 3_666 ?
C2 C3 1.388(4) . ?
C2 H2 0.9500 . ?
C3 C4 1.438(5) . ?
C3 H3 0.9500 . ?
C4 N1 1.379(4) . ?
C4 C5 1.432(4) . ?
C5 C6 1.429(4) . ?
C5 C10 1.490(4) . ?
C6 N2 1.374(4) . ?
C6 C7 1.427(4) . ?
C7 C8 1.397(4) . ?
C7 H7 0.9500 . ?
C8 C9 1.420(4) . ?
C8 H8 0.9500 . ?
C9 N2 1.342(4) . ?
C9 C1 1.501(4) 3_666 ?
C10 C18 1.395(4) . ?
C10 C11 1.395(4) . ?
C11 C12 1.401(4) . ?
C11 H11 0.9500 . ?
C12 O1 1.357(4) . ?
C12 C14 1.401(5) . ?
C13 O1 1.424(4) . ?
C13 H13 0.9800 . ?
C13 H13A 0.9800 . ?
C13 H13B 0.9800 . ?
C14 O2 1.370(3) . ?
C14 C16 1.391(5) . ?
C15 O2 1.435(4) . ?
C15 H15 0.9800 . ?
C15 H15A 0.9800 . ?
C15 H15B 0.9800 . ?
C16 O3 1.373(4) . ?
C16 C18 1.405(4) . ?
C17 O3 1.410(4) . ?
C17 H17 0.9800 . ?
C17 H17A 0.9800 . ?
C17 H17B 0.9800 . ?
C18 H18 0.9500 . ?
N1 Ni1 1.778(3) . ?
N2 Ni1 1.787(3) . ?
Ni1 N1 1.778(3) 3_666 ?
Ni1 N2 1.787(3) 3_666 ?

loop_
_geom_torsion_atom_site_label_1
_geom_torsion_atom_site_label_2
_geom_torsion_atom_site_label_3
_geom_torsion_atom_site_label_4
_geom_torsion
_geom_torsion_site_symmetry_1
_geom_torsion_site_symmetry_2
_geom_torsion_site_symmetry_3
_geom_torsion_site_symmetry_4
_geom_torsion_publ_flag
N1 C1 C2 C3 -0.3(4) . . . . ?
C9 C1 C2 C3 178.3(4) 3_666 . . . ?
C1 C2 C3 C4 0.1(4) . . . . ?
C2 C3 C4 N1 0.1(4) . . . . ?
C2 C3 C4 C5 -177.8(3) . . . . ?
N1 C4 C5 C6 -3.3(5) . . . . ?
C3 C4 C5 C6 174.3(3) . . . . ?
N1 C4 C5 C10 175.1(3) . . . . ?
C3 C4 C5 C10 -7.3(5) . . . . ?
C4 C5 C6 N2 -1.7(5) . . . . ?
C10 C5 C6 N2 180.0(3) . . . . ?
C4 C5 C6 C7 174.3(3) . . . . ?
C10 C5 C6 C7 -4.1(5) . . . . ?
N2 C6 C7 C8 0.6(4) . . . . ?
C5 C6 C7 C8 -175.8(3) . . . . ?
C6 C7 C8 C9 0.3(4) . . . . ?
C7 C8 C9 N2 -1.0(4) . . . . ?
C7 C8 C9 C1 175.6(4) . . . 3_666 ?
C6 C5 C10 C18 -44.8(4) . . . . ?
C4 C5 C10 C18 136.8(3) . . . . ?
C6 C5 C10 C11 135.1(3) . . . . ?
C4 C5 C10 C11 -43.3(4) . . . . ?
C18 C10 C11 C12 -2.3(4) . . . . ?
C5 C10 C11 C12 177.7(3) . . . . ?
C10 C11 C12 O1 -178.4(3) . . . . ?
C10 C11 C12 C14 0.3(5) . . . . ?
O1 C12 C14 O2 5.1(4) . . . . ?
C11 C12 C14 O2 -173.7(3) . . . . ?
O1 C12 C14 C16 -179.8(3) . . . . ?
C11 C12 C14 C16 1.4(5) . . . . ?
O2 C14 C16 O3 -6.1(5) . . . . ?
C12 C14 C16 O3 178.9(3) . . . . ?
O2 C14 C16 C18 173.8(3) . . . . ?
C12 C14 C16 C18 -1.1(5) . . . . ?
C11 C10 C18 C16 2.6(4) . . . . ?
C5 C10 C18 C16 -177.5(3) . . . . ?
O3 C16 C18 C10 179.1(3) . . . . ?
C14 C16 C18 C10 -0.9(5) . . . . ?
C2 C1 N1 C4 0.3(4) . . . . ?
C9 C1 N1 C4 -178.7(3) 3_666 . . . ?
C2 C1 N1 Ni1 174.9(2) . . . . ?
C9 C1 N1 Ni1 -4.1(4) 3_666 . . . ?
C5 C4 N1 C1 178.0(3) . . . . ?
C3 C4 N1 C1 -0.2(4) . . . . ?
C5 C4 N1 Ni1 4.4(5) . . . . ?
C3 C4 N1 Ni1 -173.9(2) . . . . ?
C8 C9 N2 C6 1.5(4) . . . . ?
C1 C9 N2 C6 -176.4(3) 3_666 . . . ?
C8 C9 N2 Ni1 172.6(2) . . . . ?
C1 C9 N2 Ni1 -5.3(4) 3_666 . . . ?
C7 C6 N2 C9 -1.3(4) . . . . ?
C5 C6 N2 C9 175.7(3) . . . . ?
C7 C6 N2 Ni1 -170.7(2) . . . . ?
C5 C6 N2 Ni1 6.3(5) . . . . ?
C14 C12 O1 C13 178.8(3) . . . . ?
C11 C12 O1 C13 -2.4(5) . . . . ?
C16 C14 O2 C15 74.0(4) . . . . ?
C12 C14 O2 C15 -111.0(4) . . . . ?
C14 C16 O3 C17 175.2(3) . . . . ?
C18 C16 O3 C17 -4.8(5) . . . . ?
C1 N1 Ni1 N2 5.8(3) . . . 3_666 ?
C4 N1 Ni1 N2 179.2(3) . . . 3_666 ?
C1 N1 Ni1 N2 -174.2(3) . . . . ?
C4 N1 Ni1 N2 -0.8(3) . . . . ?
C9 N2 Ni1 N1 6.3(3) . . . 3_666 ?
C6 N2 Ni1 N1 175.3(3) . . . 3_666 ?
C9 N2 Ni1 N1 -173.7(3) . . . . ?
C6 N2 Ni1 N1 -4.7(3) . . . . ?
